data_4034951
loop_
_publ_author_name
'Niesobski, Patrik'
'Klukas, Fabian'
'Berens, Henning'
'Makhloufi, Gamall'
'Janiak, Christoph'
'M\"uller, Thomas J J'

_publ_section_title
;
 De Novo Ring-Forming Consecutive Four-Component Syntheses of
 4-Pyrazolyl-1,2,3-triazoles from (Triisopropylsilyl)butadiyne as a C4
 Building Block.
;
_journal_issue 8
_journal_name_full 'The Journal of organic chemistry'
_journal_page_first 4851
_journal_page_last 4858
_journal_paper_doi 10.1021/acs.joc.8b00430
_journal_volume 83
_journal_year 2018
_chemical_formula_moiety 'C19 H17 N5'
_chemical_formula_sum 'C19 H17 N5'
_chemical_formula_weight 315.38
_chemical_name_systematic
;
1-benzyl-4-(1-methyl-3-phenyl-1H-pyrazol-5-yl)-1H-1,2,3-triazole
;
_space_group_crystal_system monoclinic
_space_group_IT_number 14
_space_group_name_Hall '-P 2ybc'
_space_group_name_H-M_alt 'P 1 21/c 1'
_atom_sites_solution_hydrogens geom
_atom_sites_solution_primary direct
_atom_sites_solution_secondary difmap
_audit_creation_method SHELXL-2014/7
_cell_angle_alpha 90
_cell_angle_beta 105.379(6)
_cell_angle_gamma 90
_cell_formula_units_Z 4
_cell_length_a 9.377(2)
_cell_length_b 16.459(4)
_cell_length_c 10.573(3)
_cell_measurement_reflns_used 1322
_cell_measurement_temperature 150(2)
_cell_measurement_theta_max 21.036
_cell_measurement_theta_min 2.250
_cell_volume 1573.4(7)
_computing_cell_refinement 'SAINT (Bruker, 2015)'
_computing_data_collection 'APEX2 (Bruker, 2014)'
_computing_data_reduction 'SAINT (Bruker, 2015)'
_computing_molecular_graphics 'DIAMOND 3.2 (Crystal Impact, 2015)'
_computing_publication_material 'SHELXL-97 (Sheldrick, 2008)'
_computing_structure_refinement 'SHELXL-2014/7 (Sheldrick, 2008)'
_computing_structure_solution 'SHELXL-2014 (Sheldrick, 2008)'
_diffrn_ambient_temperature 150(2)
_diffrn_measured_fraction_theta_full 0.994
_diffrn_measured_fraction_theta_max 0.994
_diffrn_measurement_device_type 'Bruker Kappa APEX-II CCD area detector'
_diffrn_measurement_method '\w scans, \f scans'
_diffrn_radiation_monochromator 'multilayer mirror'
_diffrn_radiation_source 'microfocus sealed tube'
_diffrn_radiation_type MoK\a
_diffrn_radiation_wavelength 0.71073
_diffrn_reflns_av_R_equivalents 0.0861
_diffrn_reflns_av_unetI/netI 0.0580
_diffrn_reflns_Laue_measured_fraction_full 0.994
_diffrn_reflns_Laue_measured_fraction_max 0.994
_diffrn_reflns_limit_h_max 10
_diffrn_reflns_limit_h_min -11
_diffrn_reflns_limit_k_max 19
_diffrn_reflns_limit_k_min -19
_diffrn_reflns_limit_l_max 12
_diffrn_reflns_limit_l_min -12
_diffrn_reflns_number 13256
_diffrn_reflns_point_group_measured_fraction_full 0.994
_diffrn_reflns_point_group_measured_fraction_max 0.994
_diffrn_reflns_theta_full 24.680
_diffrn_reflns_theta_max 24.679
_diffrn_reflns_theta_min 2.253
_exptl_absorpt_coefficient_mu 0.083
_exptl_absorpt_correction_T_max 0.7451
_exptl_absorpt_correction_T_min 0.6080
_exptl_absorpt_correction_type multi-scan
_exptl_absorpt_process_details '(<i>SADABS</i>; Sheldrick, 2012)'
_exptl_crystal_colour Colorless
_exptl_crystal_density_diffrn 1.331
_exptl_crystal_density_method 'not measured'
_exptl_crystal_description Block
_exptl_crystal_F_000 664
_exptl_crystal_size_max 0.13
_exptl_crystal_size_mid 0.04
_exptl_crystal_size_min 0.04
_refine_diff_density_max 0.206
_refine_diff_density_min -0.216
_refine_diff_density_rms 0.047
_refine_ls_extinction_coef 0.0121(17)
_refine_ls_extinction_expression Fc^*^=kFc[1+0.001xFc^2^\l^3^/sin(2\q)]^-1/4^
_refine_ls_extinction_method 'SHELXL-2014/7 (Sheldrick 2008)'
_refine_ls_goodness_of_fit_ref 1.025
_refine_ls_hydrogen_treatment constr
_refine_ls_matrix_type full
_refine_ls_number_parameters 219
_refine_ls_number_reflns 2648
_refine_ls_number_restraints 0
_refine_ls_restrained_S_all 1.025
_refine_ls_R_factor_all 0.0756
_refine_ls_R_factor_gt 0.0453
_refine_ls_shift/su_max 0.000
_refine_ls_shift/su_mean 0.000
_refine_ls_structure_factor_coef Fsqd
_refine_ls_weighting_details 'w=1/[\s^2^(Fo^2^)+(0.0528P)^2^+0.3231P] where P=(Fo^2^+2Fc^2^)/3'
_refine_ls_weighting_scheme calc
_refine_ls_wR_factor_gt 0.1045
_refine_ls_wR_factor_ref 0.1204
_reflns_Friedel_coverage 0.000
_reflns_number_gt 1844
_reflns_number_total 2648
_reflns_threshold_expression 'I > 2\s(I)'
_cod_data_source_file jo8b00430_si_002.cif
_cod_data_source_block HB33
_cod_original_sg_symbol_H-M 'P 21/c'
_cod_database_code 4034951
_shelx_shelxl_version_number 2014/7
_shelx_space_group_comment
;
The symmetry employed for this shelxl refinement is uniquely defined
by the following loop, which should always be used as a source of
symmetry information in preference to the above space-group names.
They are only intended as comments.
;

loop_
_space_group_symop_operation_xyz
'x, y, z'
'-x, y+1/2, -z+1/2'
'-x, -y, -z'
'x, -y-1/2, z-1/2'

loop_
_atom_site_label
_atom_site_type_symbol
_atom_site_fract_x
_atom_site_fract_y
_atom_site_fract_z
_atom_site_U_iso_or_equiv
_atom_site_adp_type
_atom_site_occupancy
_atom_site_site_symmetry_order
_atom_site_calc_flag
_atom_site_refinement_flags_posn
_atom_site_refinement_flags_adp
N1 N 0.4568(2) 0.21896(11) 0.66646(17) 0.0227(5) Uani 1 1 d . .
N2 N 0.4358(2) 0.22961(12) 0.53668(17) 0.0287(5) Uani 1 1 d . .
N3 N 0.3760(2) 0.30190(12) 0.50716(18) 0.0273(5) Uani 1 1 d . .
N4 N 0.1559(2) 0.51852(11) 0.66972(18) 0.0267(5) Uani 1 1 d . .
N5 N 0.2129(2) 0.44256(11) 0.69927(17) 0.0254(5) Uani 1 1 d . .
C1 C 0.3967(2) 0.07498(14) 0.6865(2) 0.0238(5) Uani 1 1 d . .
C2 C 0.2540(3) 0.08563(14) 0.6997(2) 0.0274(6) Uani 1 1 d . .
H2 H 0.2281 0.1349 0.7349 0.033 Uiso 1 1 calc R U
C3 C 0.1502(3) 0.02492(14) 0.6618(2) 0.0318(6) Uani 1 1 d . .
H3 H 0.0532 0.0325 0.6716 0.038 Uiso 1 1 calc R U
C4 C 0.1862(3) -0.04718(15) 0.6096(2) 0.0336(6) Uani 1 1 d . .
H4 H 0.1141 -0.0887 0.5832 0.040 Uiso 1 1 calc R U
C5 C 0.3277(3) -0.05827(15) 0.5960(2) 0.0346(6) Uani 1 1 d . .
H5 H 0.3529 -0.1073 0.5598 0.041 Uiso 1 1 calc R U
C6 C 0.4325(3) 0.00242(15) 0.6356(2) 0.0293(6) Uani 1 1 d . .
H6 H 0.5300 -0.0058 0.6278 0.035 Uiso 1 1 calc R U
C7 C 0.5112(3) 0.14118(14) 0.7277(2) 0.0274(6) Uani 1 1 d . .
H7A H 0.5372 0.1471 0.8243 0.033 Uiso 1 1 calc R U
H7B H 0.6019 0.1256 0.7025 0.033 Uiso 1 1 calc R U
C8 C 0.4105(2) 0.28422(14) 0.7215(2) 0.0248(5) Uani 1 1 d . .
H8 H 0.4135 0.2919 0.8112 0.030 Uiso 1 1 calc R U
C9 C 0.3583(2) 0.33723(14) 0.6195(2) 0.0236(5) Uani 1 1 d . .
C10 C 0.2910(2) 0.41730(14) 0.6145(2) 0.0242(5) Uani 1 1 d . .
C11 C 0.2855(2) 0.47979(13) 0.5265(2) 0.0254(5) Uani 1 1 d . .
H11 H 0.3300 0.4813 0.4556 0.030 Uiso 1 1 calc R U
C12 C 0.2003(2) 0.54065(14) 0.5638(2) 0.0242(5) Uani 1 1 d . .
C13 C 0.1771(3) 0.39834(15) 0.8065(2) 0.0338(6) Uani 1 1 d . .
H13A H 0.2663 0.3929 0.8795 0.051 Uiso 1 1 calc R U
H13B H 0.1396 0.3442 0.7759 0.051 Uiso 1 1 calc R U
H13C H 0.1014 0.4281 0.8360 0.051 Uiso 1 1 calc R U
C14 C 0.1577(2) 0.62072(14) 0.5021(2) 0.0253(6) Uani 1 1 d . .
C15 C 0.0469(3) 0.66700(14) 0.5320(2) 0.0297(6) Uani 1 1 d . .
H15 H -0.0032 0.6469 0.5928 0.036 Uiso 1 1 calc R U
C16 C 0.0092(3) 0.74202(15) 0.4738(2) 0.0346(6) Uani 1 1 d . .
H16 H -0.0649 0.7736 0.4968 0.042 Uiso 1 1 calc R U
C17 C 0.0780(3) 0.77159(15) 0.3827(2) 0.0348(6) Uani 1 1 d . .
H17 H 0.0513 0.8232 0.3432 0.042 Uiso 1 1 calc R U
C18 C 0.1867(3) 0.72521(15) 0.3494(2) 0.0337(6) Uani 1 1 d . .
H18 H 0.2337 0.7447 0.2860 0.040 Uiso 1 1 calc R U
C19 C 0.2263(3) 0.65049(15) 0.4091(2) 0.0303(6) Uani 1 1 d . .
H19 H 0.3009 0.6191 0.3866 0.036 Uiso 1 1 calc R U

loop_
_atom_site_aniso_label
_atom_site_aniso_U_11
_atom_site_aniso_U_22
_atom_site_aniso_U_33
_atom_site_aniso_U_23
_atom_site_aniso_U_13
_atom_site_aniso_U_12
N1 0.0249(10) 0.0262(11) 0.0168(9) 0.0020(8) 0.0054(8) -0.0007(8)
N2 0.0354(12) 0.0310(12) 0.0188(10) 0.0017(9) 0.0056(9) 0.0034(9)
N3 0.0332(11) 0.0273(12) 0.0212(10) 0.0002(8) 0.0070(9) 0.0013(9)
N4 0.0293(11) 0.0245(11) 0.0256(10) 0.0006(9) 0.0059(9) -0.0009(9)
N5 0.0280(11) 0.0263(11) 0.0233(10) -0.0003(8) 0.0094(9) 0.0005(9)
C1 0.0272(13) 0.0268(13) 0.0155(11) 0.0058(10) 0.0026(10) 0.0032(10)
C2 0.0309(13) 0.0239(13) 0.0287(13) 0.0008(10) 0.0098(11) 0.0044(11)
C3 0.0308(14) 0.0292(14) 0.0365(14) 0.0007(11) 0.0109(11) 0.0005(11)
C4 0.0385(15) 0.0280(14) 0.0320(13) 0.0030(11) 0.0052(12) -0.0051(11)
C5 0.0465(16) 0.0265(14) 0.0300(13) -0.0013(11) 0.0091(12) 0.0060(12)
C6 0.0294(13) 0.0320(14) 0.0262(13) 0.0039(11) 0.0070(11) 0.0082(11)
C7 0.0265(12) 0.0296(13) 0.0249(12) 0.0030(10) 0.0044(10) 0.0041(10)
C8 0.0265(12) 0.0287(14) 0.0195(12) -0.0035(10) 0.0067(10) -0.0022(10)
C9 0.0243(12) 0.0259(13) 0.0208(12) -0.0004(10) 0.0062(10) -0.0052(10)
C10 0.0254(12) 0.0266(13) 0.0186(11) -0.0031(10) 0.0025(10) -0.0033(10)
C11 0.0295(13) 0.0284(13) 0.0177(11) -0.0010(10) 0.0053(10) -0.0033(11)
C12 0.0239(12) 0.0258(13) 0.0203(11) -0.0033(10) 0.0015(10) -0.0044(10)
C13 0.0392(15) 0.0362(15) 0.0318(13) 0.0050(12) 0.0196(12) 0.0048(12)
C14 0.0249(12) 0.0244(13) 0.0219(12) -0.0031(10) -0.0019(10) -0.0037(10)
C15 0.0331(14) 0.0306(14) 0.0244(12) -0.0012(11) 0.0062(11) -0.0021(11)
C16 0.0385(15) 0.0292(14) 0.0339(14) -0.0046(12) 0.0057(12) 0.0034(12)
C17 0.0357(15) 0.0263(14) 0.0369(14) 0.0046(12) -0.0001(12) -0.0008(11)
C18 0.0309(14) 0.0323(15) 0.0358(14) 0.0052(12) 0.0053(12) -0.0046(11)
C19 0.0264(13) 0.0306(14) 0.0321(14) 0.0005(11) 0.0048(11) -0.0030(11)

loop_
_atom_type_symbol
_atom_type_description
_atom_type_scat_dispersion_real
_atom_type_scat_dispersion_imag
_atom_type_scat_source
C C 0.0033 0.0016 'International Tables Vol C Tables 4.2.6.8 and 6.1.1.4'
H H 0.0000 0.0000 'International Tables Vol C Tables 4.2.6.8 and 6.1.1.4'
N N 0.0061 0.0033 'International Tables Vol C Tables 4.2.6.8 and 6.1.1.4'

loop_
_geom_angle_atom_site_label_1
_geom_angle_atom_site_label_2
_geom_angle_atom_site_label_3
_geom_angle
N2 N1 C8 111.10(18)
N2 N1 C7 120.30(18)
C8 N1 C7 128.37(18)
N3 N2 N1 107.30(18)
N2 N3 C9 108.63(18)
C12 N4 N5 104.50(18)
N4 N5 C10 112.02(18)
N4 N5 C13 118.61(18)
C10 N5 C13 129.2(2)
C6 C1 C2 119.0(2)
C6 C1 C7 120.5(2)
C2 C1 C7 120.6(2)
C3 C2 C1 120.2(2)
C3 C2 H2 119.9
C1 C2 H2 119.9
C2 C3 C4 120.5(2)
C2 C3 H3 119.7
C4 C3 H3 119.7
C5 C4 C3 119.7(2)
C5 C4 H4 120.2
C3 C4 H4 120.2
C4 C5 C6 119.7(2)
C4 C5 H5 120.1
C6 C5 H5 120.1
C5 C6 C1 120.9(2)
C5 C6 H6 119.6
C1 C6 H6 119.6
N1 C7 C1 111.45(18)
N1 C7 H7A 109.3
C1 C7 H7A 109.3
N1 C7 H7B 109.3
C1 C7 H7B 109.3
H7A C7 H7B 108.0
N1 C8 C9 104.86(19)
N1 C8 H8 127.6
C9 C8 H8 127.6
N3 C9 C8 108.1(2)
N3 C9 C10 120.18(19)
C8 C9 C10 131.7(2)
N5 C10 C11 106.6(2)
N5 C10 C9 123.7(2)
C11 C10 C9 129.7(2)
C10 C11 C12 105.4(2)
C10 C11 H11 127.3
C12 C11 H11 127.3
N4 C12 C11 111.5(2)
N4 C12 C14 120.2(2)
C11 C12 C14 128.4(2)
N5 C13 H13A 109.5
N5 C13 H13B 109.5
H13A C13 H13B 109.5
N5 C13 H13C 109.5
H13A C13 H13C 109.5
H13B C13 H13C 109.5
C15 C14 C19 118.6(2)
C15 C14 C12 121.2(2)
C19 C14 C12 120.2(2)
C16 C15 C14 120.4(2)
C16 C15 H15 119.8
C14 C15 H15 119.8
C17 C16 C15 120.9(2)
C17 C16 H16 119.6
C15 C16 H16 119.6
C16 C17 C18 119.5(2)
C16 C17 H17 120.3
C18 C17 H17 120.3
C19 C18 C17 119.8(2)
C19 C18 H18 120.1
C17 C18 H18 120.1
C18 C19 C14 120.9(2)
C18 C19 H19 119.6
C14 C19 H19 119.6

loop_
_geom_bond_atom_site_label_1
_geom_bond_atom_site_label_2
_geom_bond_distance
N1 N2 1.345(2)
N1 C8 1.347(3)
N1 C7 1.464(3)
N2 N3 1.317(3)
N3 C9 1.372(3)
N4 C12 1.345(3)
N4 N5 1.363(3)
N5 C10 1.365(3)
N5 C13 1.459(3)
C1 C6 1.387(3)
C1 C2 1.393(3)
C1 C7 1.510(3)
C2 C3 1.378(3)
C2 H2 0.9500
C3 C4 1.388(3)
C3 H3 0.9500
C4 C5 1.383(4)
C4 H4 0.9500
C5 C6 1.386(3)
C5 H5 0.9500
C6 H6 0.9500
C7 H7A 0.9900
C7 H7B 0.9900
C8 C9 1.372(3)
C8 H8 0.9500
C9 C10 1.456(3)
C10 C11 1.378(3)
C11 C12 1.401(3)
C11 H11 0.9500
C12 C14 1.478(3)
C13 H13A 0.9800
C13 H13B 0.9800
C13 H13C 0.9800
C14 C15 1.391(3)
C14 C19 1.398(3)
C15 C16 1.383(3)
C15 H15 0.9500
C16 C17 1.382(4)
C16 H16 0.9500
C17 C18 1.391(3)
C17 H17 0.9500
C18 C19 1.387(3)
C18 H18 0.9500
C19 H19 0.9500

loop_
_geom_hbond_atom_site_label_D
_geom_hbond_atom_site_label_H
_geom_hbond_atom_site_label_A
_geom_hbond_distance_DH
_geom_hbond_distance_HA
_geom_hbond_distance_DA
_geom_hbond_angle_DHA
_geom_hbond_site_symmetry_A
C8 H8 N2 0.95 2.36 3.286(3) 163.4 4_566
C8 H8 N3 0.95 2.68 3.429(3) 136.1 4_566

loop_
_geom_torsion_atom_site_label_1
_geom_torsion_atom_site_label_2
_geom_torsion_atom_site_label_3
_geom_torsion_atom_site_label_4
_geom_torsion
C8 N1 N2 N3 0.1(2)
C7 N1 N2 N3 175.11(19)
N1 N2 N3 C9 -0.3(2)
C12 N4 N5 C10 0.0(2)
C12 N4 N5 C13 -176.33(19)
C6 C1 C2 C3 -0.4(3)
C7 C1 C2 C3 180.0(2)
C1 C2 C3 C4 -0.4(4)
C2 C3 C4 C5 0.3(4)
C3 C4 C5 C6 0.5(4)
C4 C5 C6 C1 -1.2(4)
C2 C1 C6 C5 1.2(3)
C7 C1 C6 C5 -179.2(2)
N2 N1 C7 C1 -69.2(3)
C8 N1 C7 C1 104.9(2)
C6 C1 C7 N1 127.4(2)
C2 C1 C7 N1 -52.9(3)
N2 N1 C8 C9 0.2(2)
C7 N1 C8 C9 -174.3(2)
N2 N3 C9 C8 0.5(3)
N2 N3 C9 C10 -178.65(19)
N1 C8 C9 N3 -0.4(2)
N1 C8 C9 C10 178.6(2)
N4 N5 C10 C11 0.4(2)
C13 N5 C10 C11 176.2(2)
N4 N5 C10 C9 -177.16(19)
C13 N5 C10 C9 -1.3(3)
N3 C9 C10 N5 151.0(2)
C8 C9 C10 N5 -27.9(4)
N3 C9 C10 C11 -26.0(4)
C8 C9 C10 C11 155.1(2)
N5 C10 C11 C12 -0.6(2)
C9 C10 C11 C12 176.8(2)
N5 N4 C12 C11 -0.4(2)
N5 N4 C12 C14 179.50(18)
C10 C11 C12 N4 0.6(2)
C10 C11 C12 C14 -179.2(2)
N4 C12 C14 C15 -14.2(3)
C11 C12 C14 C15 165.7(2)
N4 C12 C14 C19 167.5(2)
C11 C12 C14 C19 -12.6(3)
C19 C14 C15 C16 -2.1(3)
C12 C14 C15 C16 179.6(2)
C14 C15 C16 C17 1.6(4)
C15 C16 C17 C18 -0.1(4)
C16 C17 C18 C19 -0.9(3)
C17 C18 C19 C14 0.4(3)
C15 C14 C19 C18 1.1(3)
C12 C14 C19 C18 179.4(2)
